data_4101457
loop_
_publ_author_name
'Deng, Liang'
'Chan, Hoi-Shan'
'Xie, Zuowei'

_publ_section_title
;
 Synthesis, structure, and reactivity of 13-vertex carboranes and
 14-vertex metallacarboranes.
;
_journal_issue 15
_journal_name_full 'Journal of the American Chemical Society'
_journal_page_first 5219
_journal_page_last 5230
_journal_paper_doi 10.1021/ja0605772
_journal_volume 128
_journal_year 2006
_chemical_formula_sum 'C26 H51 B11 Na2 O4'
_chemical_formula_weight 592.56
_chemical_name_systematic
; 
 ? 
;
_space_group_IT_number 61
_symmetry_cell_setting orthorhombic
_symmetry_space_group_name_Hall '-P 2ac 2ab'
_symmetry_space_group_name_H-M 'P b c a'
_atom_sites_solution_hydrogens geom
_atom_sites_solution_primary direct
_atom_sites_solution_secondary difmap
_audit_creation_method SHELXL-97
_cell_angle_alpha 90.00
_cell_angle_beta 90.00
_cell_angle_gamma 90.00
_cell_formula_units_Z 8
_cell_length_a 11.7337(6)
_cell_length_b 24.0688(11)
_cell_length_c 24.6327(12)
_cell_measurement_temperature 293(2)
_cell_volume 6956.7(6)
_computing_cell_refinement 'Bruker SMART'
_computing_data_collection 'Bruker SMART'
_computing_data_reduction 'Bruker SHELXTL'
_computing_molecular_graphics 'Bruker SHELXTL'
_computing_publication_material 'Bruker SHELXTL'
_computing_structure_refinement 'SHELXL-97 (Sheldrick, 1997)'
_computing_structure_solution 'SHELXS-97 (Sheldrick, 1990)'
_diffrn_ambient_temperature 293(2)
_diffrn_measured_fraction_theta_full 1.000
_diffrn_measured_fraction_theta_max 1.000
_diffrn_measurement_device_type 'CCD area detector'
_diffrn_measurement_method 'phi and omega scans'
_diffrn_radiation_monochromator graphite
_diffrn_radiation_source 'fine-focus sealed tube'
_diffrn_radiation_type MoK\a
_diffrn_radiation_wavelength 0.71073
_diffrn_reflns_av_R_equivalents 0.0913
_diffrn_reflns_av_sigmaI/netI 0.0632
_diffrn_reflns_limit_h_max 13
_diffrn_reflns_limit_h_min -13
_diffrn_reflns_limit_k_max 26
_diffrn_reflns_limit_k_min -28
_diffrn_reflns_limit_l_max 29
_diffrn_reflns_limit_l_min -27
_diffrn_reflns_number 35628
_diffrn_reflns_theta_full 25.00
_diffrn_reflns_theta_max 25.00
_diffrn_reflns_theta_min 1.65
_exptl_absorpt_coefficient_mu 0.088
_exptl_absorpt_correction_T_max 1.0000
_exptl_absorpt_correction_T_min 0.9741
_exptl_absorpt_correction_type sadabs
_exptl_crystal_colour colorless
_exptl_crystal_density_diffrn 1.132
_exptl_crystal_density_method 'not measured'
_exptl_crystal_description prism
_exptl_crystal_F_000 2528
_exptl_crystal_size_max 0.30
_exptl_crystal_size_mid 0.20
_exptl_crystal_size_min 0.10
_refine_diff_density_max 0.453
_refine_diff_density_min -0.350
_refine_diff_density_rms 0.060
_refine_ls_extinction_method none
_refine_ls_goodness_of_fit_ref 1.062
_refine_ls_hydrogen_treatment mixed
_refine_ls_matrix_type full
_refine_ls_number_parameters 432
_refine_ls_number_reflns 6117
_refine_ls_number_restraints 0
_refine_ls_restrained_S_all 1.062
_refine_ls_R_factor_all 0.1629
_refine_ls_R_factor_gt 0.0804
_refine_ls_shift/su_max 0.013
_refine_ls_shift/su_mean 0.001
_refine_ls_structure_factor_coef Fsqd
_refine_ls_weighting_details 'calc w=1/[\s^2^(Fo^2^)+(0.1668P)^2^+0.0000P] where P=(Fo^2^+2Fc^2^)/3'
_refine_ls_weighting_scheme calc
_refine_ls_wR_factor_gt 0.2211
_refine_ls_wR_factor_ref 0.2975
_reflns_number_gt 2901
_reflns_number_total 6117
_reflns_threshold_expression >2sigma(I)
_cod_data_source_file ja0605772si20060125_040455.cif
_cod_data_source_block 15
_cod_depositor_comments
;
The following automatic conversions were performed:
'_symmetry_cell_setting' value 'ORTHORHOMBIC' changed to 'orthorhombic'
according to '/home/saulius/struct/CIF-dictionaries/cif_core.dic'
dictionary named 'cif_core.dic' version 2.4.1 from 2010-06-29.

Automatic conversion script
Id: cif_fix_enum 1527 2010-12-29 10:47:43Z saulius 

2021-05-16
Z value and formula fixed to values more according to usual
chemical conventions.                 miguel
;
_cod_original_formula_sum 'C52 H102 B22 Na4 O8'
_cod_original_formula_weight 1185.12
_cod_original_formula_units_Z 4
_cod_original_sg_symbol_H-M Pbca
_cod_database_code 4101457

loop_
_symmetry_equiv_pos_as_xyz
'x, y, z'
'-x+1/2, -y, z+1/2'
'-x, y+1/2, -z+1/2'
'x+1/2, -y+1/2, -z'
'-x, -y, -z'
'x-1/2, y, -z-1/2'
'x, -y-1/2, z-1/2'
'-x-1/2, y-1/2, z'

loop_
_atom_site_label
_atom_site_type_symbol
_atom_site_fract_x
_atom_site_fract_y
_atom_site_fract_z
_atom_site_U_iso_or_equiv
_atom_site_adp_type
_atom_site_occupancy
_atom_site_symmetry_multiplicity
_atom_site_calc_flag
_atom_site_refinement_flags
Na1 Na 0.39627(16) 0.17351(7) -0.04225(7) 0.0637(6) Uani 1 1 d .
Na2 Na 0.41428(14) 0.28025(7) 0.08551(7) 0.0589(5) Uani 1 1 d .
C1 C 0.7313(3) 0.12046(16) 0.10631(17) 0.0492(11) Uani 1 1 d .
C2 C 0.6114(3) 0.14774(15) 0.10867(16) 0.0421(10) Uani 1 1 d .
C11 C 0.7386(4) 0.06558(18) 0.13693(19) 0.0608(12) Uani 1 1 d .
H11A H 0.7016 0.0367 0.1159 0.073 Uiso 1 1 calc R
H11B H 0.8180 0.0553 0.1414 0.073 Uiso 1 1 calc R
C12 C 0.6831(4) 0.06961(17) 0.19149(19) 0.0553(12) Uani 1 1 d .
C13 C 0.7341(4) 0.05138(19) 0.2388(2) 0.0669(13) Uani 1 1 d .
H13A H 0.8059 0.0351 0.2374 0.080 Uiso 1 1 calc R
C14 C 0.6805(5) 0.0570(2) 0.2874(2) 0.0839(17) Uani 1 1 d .
H14A H 0.7148 0.0436 0.3188 0.101 Uiso 1 1 calc R
C15 C 0.5757(5) 0.0824(2) 0.2903(2) 0.0826(16) Uani 1 1 d .
H15A H 0.5398 0.0867 0.3237 0.099 Uiso 1 1 calc R
C16 C 0.5242(4) 0.1014(2) 0.2439(2) 0.0665(13) Uani 1 1 d .
H16A H 0.4536 0.1189 0.2461 0.080 Uiso 1 1 calc R
C17 C 0.5764(4) 0.09490(17) 0.19375(19) 0.0534(11) Uani 1 1 d .
C18 C 0.5256(4) 0.11452(17) 0.14140(17) 0.0524(11) Uani 1 1 d .
H18A H 0.4595 0.1375 0.1490 0.063 Uiso 1 1 calc R
H18B H 0.5006 0.0827 0.1203 0.063 Uiso 1 1 calc R
C21 C 0.3186(7) 0.0491(3) 0.0032(3) 0.113(2) Uani 1 1 d .
H21A H 0.3951 0.0495 0.0181 0.136 Uiso 1 1 calc R
H21B H 0.3199 0.0285 -0.0306 0.136 Uiso 1 1 calc R
C22 C 0.2418(8) 0.0233(3) 0.0408(4) 0.140(3) Uani 1 1 d .
H22A H 0.2189 -0.0130 0.0275 0.168 Uiso 1 1 calc R
H22B H 0.2783 0.0186 0.0758 0.168 Uiso 1 1 calc R
C23 C 0.1457(7) 0.0585(3) 0.0455(4) 0.141(3) Uani 1 1 d .
H23A H 0.1196 0.0600 0.0828 0.169 Uiso 1 1 calc R
H23B H 0.0838 0.0453 0.0228 0.169 Uiso 1 1 calc R
C24 C 0.1840(7) 0.1129(3) 0.0276(4) 0.145(3) Uani 1 1 d .
H24A H 0.1240 0.1315 0.0075 0.174 Uiso 1 1 calc R
H24B H 0.2043 0.1357 0.0586 0.174 Uiso 1 1 calc R
C31 C 0.5467(11) 0.0786(5) -0.1105(4) 0.237(7) Uani 1 1 d .
H31A H 0.5222 0.0479 -0.0878 0.284 Uiso 1 1 calc R
H31B H 0.6143 0.0949 -0.0944 0.284 Uiso 1 1 calc R
C32 C 0.5715(11) 0.0591(5) -0.1643(4) 0.187(5) Uani 1 1 d .
H32A H 0.6435 0.0740 -0.1770 0.225 Uiso 1 1 calc R
H32B H 0.5753 0.0189 -0.1651 0.225 Uiso 1 1 calc R
C33 C 0.4800(15) 0.0787(6) -0.1968(5) 0.228(6) Uani 1 1 d .
H33A H 0.5086 0.0951 -0.2300 0.273 Uiso 1 1 calc R
H33B H 0.4291 0.0484 -0.2061 0.273 Uiso 1 1 calc R
C34 C 0.4227(9) 0.1187(5) -0.1655(4) 0.199(5) Uani 1 1 d .
H34A H 0.4348 0.1552 -0.1811 0.239 Uiso 1 1 calc R
H34B H 0.3416 0.1111 -0.1660 0.239 Uiso 1 1 calc R
C41 C 0.1858(8) 0.2334(4) 0.1537(3) 0.155(3) Uani 1 1 d .
H41A H 0.1819 0.1946 0.1434 0.186 Uiso 1 1 calc R
H41B H 0.1416 0.2552 0.1281 0.186 Uiso 1 1 calc R
C42 C 0.1423(10) 0.2416(5) 0.2106(5) 0.180(5) Uani 1 1 d .
H42A H 0.1050 0.2773 0.2145 0.216 Uiso 1 1 calc R
H42B H 0.0893 0.2124 0.2206 0.216 Uiso 1 1 calc R
C43 C 0.2408(11) 0.2390(7) 0.2416(4) 0.231(7) Uani 1 1 d .
H43A H 0.2368 0.2657 0.2710 0.277 Uiso 1 1 calc R
H43B H 0.2491 0.2022 0.2571 0.277 Uiso 1 1 calc R
C44 C 0.3319(8) 0.2507(5) 0.2088(3) 0.168(4) Uani 1 1 d .
H44A H 0.3906 0.2228 0.2138 0.202 Uiso 1 1 calc R
H44B H 0.3636 0.2865 0.2185 0.202 Uiso 1 1 calc R
C51 C 0.5923(6) 0.3665(3) 0.1499(3) 0.122(3) Uani 1 1 d .
H51A H 0.5980 0.3501 0.1857 0.146 Uiso 1 1 calc R
H51B H 0.6459 0.3477 0.1262 0.146 Uiso 1 1 calc R
C52 C 0.6190(8) 0.4238(3) 0.1525(5) 0.170(4) Uani 1 1 d .
H52A H 0.6400 0.4339 0.1893 0.204 Uiso 1 1 calc R
H52B H 0.6827 0.4321 0.1287 0.204 Uiso 1 1 calc R
C53 C 0.5216(9) 0.4539(3) 0.1360(5) 0.191(5) Uani 1 1 d .
H53A H 0.5361 0.4732 0.1021 0.229 Uiso 1 1 calc R
H53B H 0.5006 0.4810 0.1634 0.229 Uiso 1 1 calc R
C54 C 0.4332(8) 0.4140(4) 0.1292(5) 0.193(5) Uani 1 1 d .
H54A H 0.3782 0.4176 0.1584 0.231 Uiso 1 1 calc R
H54B H 0.3942 0.4204 0.0951 0.231 Uiso 1 1 calc R
O1 O 0.2805(3) 0.10418(13) -0.00612(16) 0.0878(12) Uani 1 1 d .
O2 O 0.4602(4) 0.11832(18) -0.11410(17) 0.1075(14) Uani 1 1 d .
O3 O 0.2973(4) 0.2514(2) 0.15493(15) 0.1044(14) Uani 1 1 d .
O4 O 0.4801(4) 0.35993(15) 0.12964(17) 0.1012(14) Uani 1 1 d .
B7 B 0.5558(4) 0.1794(2) 0.05589(19) 0.0471(12) Uani 1 1 d .
B3 B 0.6253(4) 0.21190(18) 0.11462(18) 0.0423(11) Uani 1 1 d .
B4 B 0.8247(4) 0.1665(2) 0.1105(2) 0.0551(13) Uani 1 1 d .
B5 B 0.8132(5) 0.1216(2) 0.0521(2) 0.0631(15) Uani 1 1 d .
B6 B 0.6591(5) 0.1249(2) 0.0360(2) 0.0557(14) Uani 1 1 d .
B11 B 0.6364(5) 0.1917(2) -0.0017(2) 0.0517(12) Uani 1 1 d .
B12 B 0.6330(4) 0.24281(19) 0.05034(19) 0.0444(11) Uani 1 1 d .
B8 B 0.7652(4) 0.2342(2) 0.0873(2) 0.0491(12) Uani 1 1 d .
B9 B 0.8601(5) 0.1917(2) 0.0468(2) 0.0609(15) Uani 1 1 d .
B10 B 0.7709(5) 0.1609(2) -0.0041(2) 0.0624(15) Uani 1 1 d .
B13 B 0.7564(5) 0.2312(2) 0.0130(2) 0.0509(12) Uani 1 1 d .
H3 H 0.577(3) 0.2357(15) 0.1514(16) 0.054(11) Uiso 1 1 d .
H7 H 0.468(4) 0.1746(14) 0.0514(13) 0.046(10) Uiso 1 1 d .
H12 H 0.597(3) 0.2829(17) 0.0448(15) 0.055(11) Uiso 1 1 d .
H5 H 0.863(4) 0.082(2) 0.0440(18) 0.079(14) Uiso 1 1 d .
H8 H 0.802(3) 0.2772(15) 0.1048(14) 0.045(10) Uiso 1 1 d .
H13 H 0.783(3) 0.2678(16) -0.0140(15) 0.056(11) Uiso 1 1 d .
H9 H 0.945(4) 0.2047(17) 0.0394(16) 0.064(12) Uiso 1 1 d .
H4 H 0.901(4) 0.1665(16) 0.1392(17) 0.063(12) Uiso 1 1 d .
H10 H 0.802(4) 0.1469(18) -0.0486(18) 0.077(14) Uiso 1 1 d .
H6 H 0.620(3) 0.0866(16) 0.0248(15) 0.050(11) Uiso 1 1 d .
H11 H 0.592(3) 0.1957(16) -0.0400(16) 0.053(11) Uiso 1 1 d .

loop_
_atom_site_aniso_label
_atom_site_aniso_U_11
_atom_site_aniso_U_22
_atom_site_aniso_U_33
_atom_site_aniso_U_23
_atom_site_aniso_U_13
_atom_site_aniso_U_12
Na1 0.0708(13) 0.0537(10) 0.0666(12) -0.0046(8) -0.0074(9) 0.0102(9)
Na2 0.0546(11) 0.0644(11) 0.0578(11) -0.0064(8) 0.0002(8) 0.0047(9)
C1 0.042(2) 0.045(2) 0.061(3) 0.0107(19) 0.006(2) 0.0078(19)
C2 0.036(2) 0.037(2) 0.053(2) 0.0046(18) 0.0028(18) 0.0014(17)
C11 0.055(3) 0.049(3) 0.079(3) 0.013(2) 0.008(2) 0.011(2)
C12 0.048(3) 0.040(2) 0.078(3) 0.015(2) 0.004(2) 0.001(2)
C13 0.062(3) 0.058(3) 0.081(4) 0.025(2) -0.002(3) 0.011(2)
C14 0.081(4) 0.096(4) 0.075(4) 0.031(3) -0.004(3) 0.013(3)
C15 0.085(4) 0.095(4) 0.067(4) 0.028(3) 0.016(3) 0.012(3)
C16 0.051(3) 0.075(3) 0.073(3) 0.028(3) 0.012(3) 0.004(2)
C17 0.046(3) 0.044(2) 0.069(3) 0.018(2) 0.005(2) -0.005(2)
C18 0.042(2) 0.052(2) 0.063(3) 0.014(2) -0.001(2) -0.005(2)
C21 0.122(6) 0.069(4) 0.148(6) 0.002(4) 0.034(5) 0.005(4)
C22 0.178(9) 0.087(5) 0.154(7) 0.024(5) 0.037(6) 0.018(6)
C23 0.122(7) 0.122(6) 0.178(8) 0.065(6) 0.042(6) 0.019(6)
C24 0.142(7) 0.087(5) 0.206(9) 0.030(5) 0.091(7) 0.027(5)
C31 0.329(15) 0.243(12) 0.140(8) -0.082(8) -0.057(9) 0.206(12)
C32 0.210(12) 0.199(10) 0.153(9) -0.078(8) 0.005(8) 0.083(9)
C33 0.306(19) 0.274(15) 0.103(8) -0.048(9) -0.013(10) 0.047(14)
C34 0.176(10) 0.295(15) 0.126(8) -0.069(9) -0.015(7) 0.080(10)
C41 0.133(8) 0.212(10) 0.119(7) -0.003(6) 0.032(6) -0.048(7)
C42 0.145(9) 0.218(11) 0.176(11) 0.032(8) 0.092(9) 0.010(8)
C43 0.141(9) 0.45(2) 0.096(7) 0.059(10) 0.043(7) 0.042(12)
C44 0.142(8) 0.296(13) 0.067(5) 0.019(6) 0.013(5) 0.026(8)
C51 0.126(6) 0.084(5) 0.156(7) -0.033(4) -0.068(5) 0.014(4)
C52 0.135(8) 0.079(5) 0.295(13) -0.017(6) -0.036(8) -0.014(5)
C53 0.165(9) 0.082(6) 0.325(14) -0.028(7) -0.063(10) 0.012(6)
C54 0.122(7) 0.114(7) 0.342(15) -0.093(8) -0.103(8) 0.045(6)
O1 0.094(3) 0.057(2) 0.112(3) 0.0045(18) 0.013(2) -0.0053(19)
O2 0.135(4) 0.111(3) 0.076(3) -0.034(2) -0.008(3) 0.042(3)
O3 0.087(3) 0.167(4) 0.059(3) 0.012(2) 0.015(2) -0.003(3)
O4 0.098(3) 0.066(2) 0.139(4) -0.032(2) -0.033(3) 0.010(2)
B7 0.041(3) 0.051(3) 0.050(3) 0.003(2) 0.001(2) -0.001(2)
B3 0.045(3) 0.041(2) 0.041(3) 0.005(2) 0.000(2) 0.005(2)
B4 0.040(3) 0.056(3) 0.070(3) 0.008(3) 0.000(3) 0.003(2)
B5 0.058(3) 0.053(3) 0.079(4) 0.001(3) 0.025(3) 0.013(3)
B6 0.065(4) 0.043(3) 0.060(3) -0.007(2) 0.010(3) -0.009(3)
B11 0.059(3) 0.048(3) 0.048(3) 0.000(2) 0.006(3) -0.003(2)
B12 0.048(3) 0.038(2) 0.047(3) 0.005(2) 0.005(2) 0.003(2)
B8 0.050(3) 0.044(3) 0.054(3) 0.000(2) 0.001(2) -0.006(2)
B9 0.037(3) 0.066(3) 0.080(4) 0.008(3) 0.014(3) -0.001(3)
B10 0.077(4) 0.052(3) 0.058(3) -0.005(2) 0.024(3) -0.003(3)
B13 0.056(3) 0.047(3) 0.049(3) -0.001(2) 0.008(2) -0.005(2)

loop_
_atom_type_symbol
_atom_type_description
_atom_type_scat_dispersion_real
_atom_type_scat_dispersion_imag
_atom_type_scat_source
C C 0.0033 0.0016 'International Tables Vol C Tables 4.2.6.8 and 6.1.1.4'
H H 0.0000 0.0000 'International Tables Vol C Tables 4.2.6.8 and 6.1.1.4'
B B 0.0013 0.0007 'International Tables Vol C Tables 4.2.6.8 and 6.1.1.4'
O O 0.0106 0.0060 'International Tables Vol C Tables 4.2.6.8 and 6.1.1.4'
Na Na 0.0362 0.0249 'International Tables Vol C Tables 4.2.6.8 and 6.1.1.4'

loop_
_geom_angle_atom_site_label_1
_geom_angle_atom_site_label_2
_geom_angle_atom_site_label_3
_geom_angle
_geom_angle_site_symmetry_1
_geom_angle_site_symmetry_3
O1 Na1 O2 93.97(17) . .
O1 Na1 B13 98.10(15) . 4_455
O2 Na1 B13 144.75(17) . 4_455
O1 Na1 B8 112.51(15) . 4_455
O2 Na1 B8 108.29(16) . 4_455
B13 Na1 B8 36.68(14) 4_455 4_455
O1 Na1 B11 121.43(15) . .
O2 Na1 B11 91.95(16) . .
B13 Na1 B11 109.24(15) 4_455 .
B8 Na1 B11 120.43(15) 4_455 .
O1 Na1 B7 95.06(15) . .
O2 Na1 B7 115.38(16) . .
B13 Na1 B7 96.44(14) 4_455 .
B8 Na1 B7 125.91(14) 4_455 .
B11 Na1 B7 33.04(13) . .
O1 Na1 Na2 100.79(11) . .
O2 Na1 Na2 158.19(14) . .
B13 Na1 Na2 48.70(10) 4_455 .
B8 Na1 Na2 80.84(10) 4_455 .
B11 Na1 Na2 66.67(10) . .
B7 Na1 Na2 47.76(10) . .
O3 Na2 O4 95.69(17) . .
O3 Na2 B12 131.82(16) . .
O4 Na2 B12 95.94(15) . .
O3 Na2 B10 107.90(18) . 4_455
O4 Na2 B10 96.29(16) . 4_455
B12 Na2 B10 116.99(16) . 4_455
O3 Na2 B7 105.32(16) . .
O4 Na2 B7 126.06(15) . .
B12 Na2 B7 35.04(13) . .
B10 Na2 B7 121.92(15) 4_455 .
O3 Na2 B3 98.42(15) . .
O4 Na2 B3 93.73(14) . .
B12 Na2 B3 34.25(13) . .
B10 Na2 B3 150.65(16) 4_455 .
B7 Na2 B3 35.09(13) . .
O3 Na2 B13 101.56(16) . 4_455
O4 Na2 B13 129.96(15) . 4_455
B12 Na2 B13 105.95(14) . 4_455
B10 Na2 B13 33.69(13) 4_455 4_455
B7 Na2 B13 93.93(14) . 4_455
B3 Na2 B13 128.79(14) . 4_455
O3 Na2 Na1 110.69(13) . .
O4 Na2 Na1 153.61(13) . .
B12 Na2 Na1 67.20(11) . .
B10 Na2 Na1 75.52(11) 4_455 .
B7 Na2 Na1 48.42(10) . .
B3 Na2 Na1 83.32(10) . .
B13 Na2 Na1 45.52(10) 4_455 .
C11 C1 C2 113.5(3) . .
C11 C1 B4 122.9(4) . .
C2 C1 B4 109.5(3) . .
C11 C1 B5 112.5(3) . .
C2 C1 B5 123.5(4) . .
B4 C1 B5 68.4(3) . .
C11 C1 B6 121.1(4) . .
C2 C1 B6 67.2(3) . .
B4 C1 B6 109.1(3) . .
B5 C1 B6 61.8(3) . .
C18 C2 C1 113.5(3) . .
C18 C2 B3 122.7(3) . .
C1 C2 B3 109.1(3) . .
C18 C2 B7 113.7(3) . .
C1 C2 B7 121.8(3) . .
B3 C2 B7 69.9(3) . .
C18 C2 B6 121.9(3) . .
C1 C2 B6 65.6(3) . .
B3 C2 B6 109.6(3) . .
B7 C2 B6 61.3(3) . .
C12 C11 C1 111.3(3) . .
C13 C12 C17 119.6(4) . .
C13 C12 C11 123.3(4) . .
C17 C12 C11 117.1(4) . .
C14 C13 C12 120.8(5) . .
C13 C14 C15 120.2(5) . .
C16 C15 C14 120.0(5) . .
C15 C16 C17 120.6(5) . .
C16 C17 C12 118.8(4) . .
C16 C17 C18 123.7(4) . .
C12 C17 C18 117.5(4) . .
C17 C18 C2 111.1(3) . .
O1 C21 C22 108.2(6) . .
C23 C22 C21 107.1(6) . .
C22 C23 C24 105.6(7) . .
O1 C24 C23 106.9(6) . .
O2 C31 C32 108.1(8) . .
C33 C32 C31 105.0(9) . .
C34 C33 C32 106.3(9) . .
O2 C34 C33 110.9(10) . .
O3 C41 C42 105.2(8) . .
C43 C42 C41 102.9(8) . .
C44 C43 C42 108.5(8) . .
C43 C44 O3 109.8(9) . .
C52 C51 O4 109.3(6) . .
C53 C52 C51 107.9(7) . .
C52 C53 C54 106.0(7) . .
O4 C54 C53 109.7(7) . .
C21 O1 C24 107.1(5) . .
C21 O1 Na1 123.2(4) . .
C24 O1 Na1 125.7(3) . .
C34 O2 C31 107.6(6) . .
C34 O2 Na1 127.4(5) . .
C31 O2 Na1 125.0(5) . .
C41 O3 C44 107.1(6) . .
C41 O3 Na2 130.2(4) . .
C44 O3 Na2 122.7(5) . .
C54 O4 C51 105.2(5) . .
C54 O4 Na2 128.6(4) . .
C51 O4 Na2 124.2(3) . .
C2 B7 B11 120.7(4) . .
C2 B7 B12 104.9(3) . .
B11 B7 B12 60.8(3) . .
C2 B7 B3 52.9(2) . .
B11 B7 B3 109.3(4) . .
B12 B7 B3 58.0(3) . .
C2 B7 B6 67.6(3) . .
B11 B7 B6 63.1(3) . .
B12 B7 B6 104.7(3) . .
B3 B7 B6 102.6(3) . .
C2 B7 Na2 113.5(3) . .
B11 B7 Na2 111.1(3) . .
B12 B7 Na2 67.1(2) . .
B3 B7 Na2 73.3(2) . .
B6 B7 Na2 171.8(3) . .
C2 B7 Na1 147.8(3) . .
B11 B7 Na1 72.2(2) . .
B12 B7 Na1 106.9(3) . .
B3 B7 Na1 156.1(3) . .
B6 B7 Na1 99.1(3) . .
Na2 B7 Na1 83.83(13) . .
C2 B3 B12 109.9(3) . .
C2 B3 B7 57.2(3) . .
B12 B3 B7 59.4(3) . .
C2 B3 B8 110.2(3) . .
B12 B3 B8 60.2(3) . .
B7 B3 B8 103.3(3) . .
C2 B3 Na2 115.2(3) . .
B12 B3 Na2 66.5(2) . .
B7 B3 Na2 71.6(2) . .
B8 B3 Na2 118.4(2) . .
C1 B4 B9 110.9(4) . .
C1 B4 B5 58.0(3) . .
B9 B4 B5 60.4(3) . .
C1 B4 B8 109.7(4) . .
B9 B4 B8 60.4(3) . .
B5 B4 B8 104.5(4) . .
C1 B5 B10 119.1(4) . .
C1 B5 B9 104.8(4) . .
B10 B5 B9 61.1(3) . .
C1 B5 B4 53.6(3) . .
B10 B5 B4 109.2(4) . .
B9 B5 B4 57.8(3) . .
C1 B5 B6 66.6(3) . .
B10 B5 B6 62.0(3) . .
B9 B5 B6 104.3(4) . .
B4 B5 B6 102.6(3) . .
B5 B6 B7 127.8(4) . .
B5 B6 B11 106.3(3) . .
B7 B6 B11 55.3(3) . .
B5 B6 C1 51.6(3) . .
B7 B6 C1 95.1(3) . .
B11 B6 C1 123.6(3) . .
B5 B6 C2 95.5(3) . .
B7 B6 C2 51.1(2) . .
B11 B6 C2 99.9(3) . .
C1 B6 C2 47.1(2) . .
B7 B11 B13 111.5(4) . .
B7 B11 B10 116.8(4) . .
B13 B11 B10 60.4(3) . .
B7 B11 B12 61.0(3) . .
B13 B11 B12 59.3(3) . .
B10 B11 B12 109.8(4) . .
B7 B11 B6 61.7(3) . .
B13 B11 B6 104.6(4) . .
B10 B11 B6 61.6(3) . .
B12 B11 B6 103.9(3) . .
B7 B11 Na1 74.7(2) . .
B13 B11 Na1 154.7(3) . .
B10 B11 Na1 140.4(3) . .
B12 B11 Na1 108.6(3) . .
B6 B11 Na1 99.9(3) . .
B13 B12 B3 117.0(4) . .
B13 B12 B11 59.2(3) . .
B3 B12 B11 111.0(3) . .
B13 B12 B7 109.1(3) . .
B3 B12 B7 62.6(3) . .
B11 B12 B7 58.2(3) . .
B13 B12 B8 62.2(3) . .
B3 B12 B8 62.7(3) . .
B11 B12 B8 105.3(3) . .
B7 B12 B8 107.4(3) . .
B13 B12 Na2 163.8(3) . .
B3 B12 Na2 79.2(2) . .
B11 B12 Na2 117.2(3) . .
B7 B12 Na2 77.8(2) . .
B8 B12 Na2 130.8(3) . .
B12 B8 B9 108.4(3) . .
B12 B8 B13 57.0(3) . .
B9 B8 B13 57.6(3) . .
B12 B8 B3 57.1(2) . .
B9 B8 B3 125.5(3) . .
B13 B8 B3 107.6(3) . .
B12 B8 B4 125.1(3) . .
B9 B8 B4 56.2(3) . .
B13 B8 B4 107.0(3) . .
B3 B8 B4 88.1(3) . .
B12 B8 Na1 100.0(2) . 4
B9 B8 Na1 84.1(3) . 4
B13 B8 Na1 71.4(2) . 4
B3 B8 Na1 145.6(3) . 4
B4 B8 Na1 125.8(3) . 4
B4 B9 B13 117.0(4) . .
B4 B9 B5 61.8(3) . .
B13 B9 B5 109.5(4) . .
B4 B9 B10 110.4(4) . .
B13 B9 B10 59.2(3) . .
B5 B9 B10 58.6(3) . .
B4 B9 B8 63.4(3) . .
B13 B9 B8 61.9(3) . .
B5 B9 B8 107.8(4) . .
B10 B9 B8 105.0(4) . .
B11 B10 B5 117.4(4) . .
B11 B10 B13 59.5(3) . .
B5 B10 B13 111.1(4) . .
B11 B10 B9 109.1(4) . .
B5 B10 B9 60.3(3) . .
B13 B10 B9 59.3(3) . .
B11 B10 Na2 109.4(3) . 4
B5 B10 Na2 129.1(3) . 4
B13 B10 Na2 75.9(2) . 4
B9 B10 Na2 86.8(3) . 4
B11 B13 B12 61.5(3) . .
B11 B13 B10 60.0(3) . .
B12 B13 B10 111.3(4) . .
B11 B13 B9 111.3(4) . .
B12 B13 B9 114.4(4) . .
B10 B13 B9 61.5(3) . .
B11 B13 B8 105.9(3) . .
B12 B13 B8 60.8(3) . .
B10 B13 B8 105.8(3) . .
B9 B13 B8 60.6(3) . .
B11 B13 Na1 160.0(3) . 4
B12 B13 Na1 102.2(3) . 4
B10 B13 Na1 140.0(3) . 4
B9 B13 Na1 85.3(3) . 4
B8 B13 Na1 71.9(2) . 4
B11 B13 Na2 106.1(3) . 4
B12 B13 Na2 159.6(3) . 4
B10 B13 Na2 70.4(2) . 4
B9 B13 Na2 84.7(3) . 4
B8 B13 Na2 139.4(3) . 4
Na1 B13 Na2 85.78(14) 4 4

loop_
_geom_bond_atom_site_label_1
_geom_bond_atom_site_label_2
_geom_bond_distance
_geom_bond_site_symmetry_2
Na1 O1 2.329(4) .
Na1 O2 2.336(4) .
Na1 B13 2.911(5) 4_455
Na1 B8 2.920(5) 4_455
Na1 B11 3.021(6) .
Na1 B7 3.061(5) .
Na1 Na2 4.068(2) .
Na2 O3 2.300(4) .
Na2 O4 2.336(4) .
Na2 B12 2.855(5) .
Na2 B10 2.976(6) 4_455
Na2 B7 3.029(5) .
Na2 B3 3.058(5) .
Na2 B13 3.064(5) 4_455
C1 C11 1.524(6) .
C1 C2 1.553(5) .
C1 B4 1.562(7) .
C1 B5 1.646(6) .
C1 B6 1.930(7) .
C2 C18 1.518(5) .
C2 B3 1.560(6) .
C2 B7 1.643(6) .
C2 B6 1.953(6) .
C11 C12 1.497(6) .
C12 C13 1.382(6) .
C12 C17 1.393(6) .
C13 C14 1.359(7) .
C14 C15 1.376(8) .
C15 C16 1.371(7) .
C16 C17 1.389(6) .
C17 C18 1.497(6) .
C21 O1 1.418(7) .
C21 C22 1.433(9) .
C22 C23 1.416(10) .
C23 C24 1.451(9) .
C24 O1 1.421(7) .
C31 O2 1.398(9) .
C31 C32 1.436(11) .
C32 C33 1.419(13) .
C33 C34 1.404(14) .
C34 O2 1.340(10) .
C41 O3 1.377(9) .
C41 C42 1.504(11) .
C42 C43 1.387(13) .
C43 C44 1.369(12) .
C44 O3 1.388(8) .
C51 C52 1.415(9) .
C51 O4 1.417(7) .
C52 C53 1.413(10) .
C53 C54 1.424(11) .
C54 O4 1.412(8) .
B7 B11 1.730(7) .
B7 B12 1.779(7) .
B7 B3 1.835(7) .
B7 B6 1.853(7) .
B3 B12 1.752(6) .
B3 B8 1.854(7) .
B4 B9 1.733(8) .
B4 B5 1.804(8) .
B4 B8 1.864(7) .
B5 B10 1.747(8) .
B5 B9 1.779(8) .
B5 B6 1.852(8) .
B6 B11 1.877(7) .
B11 B13 1.737(7) .
B11 B10 1.746(8) .
B11 B12 1.776(7) .
B12 B13 1.739(7) .
B12 B8 1.810(7) .
B8 B9 1.812(7) .
B8 B13 1.835(7) .
B8 Na1 2.920(5) 4
B9 B13 1.755(8) .
B9 B10 1.794(8) .
B10 B13 1.753(7) .
B10 Na2 2.976(6) 4
B13 Na1 2.911(5) 4
B13 Na2 3.064(5) 4
